data_4128102
loop_
_publ_author_name
'Li, Bao'
'Zhao, Yu-Meng'
'Kirchon, Angelo'
'Pang, Jian-Dong'
'Yang, Xin-Yu'
'Zhuang, Gui-Lin'
'Zhou, Hong-Cai'

_publ_section_title
;
 Unconventional Method for Fabricating Valence Tautomeric Materials:
 Integrating Redox Center within a Metal-Organic Framework.
;
_journal_issue 17
_journal_name_full 'Journal of the American Chemical Society'
_journal_page_first 6822
_journal_page_last 6826
_journal_paper_doi 10.1021/jacs.9b02375
_journal_volume 141
_journal_year 2019
_chemical_formula_moiety 'C68 H77 Co2 N4 O6'
_chemical_formula_sum 'C68 H77 Co2 N4 O6'
_chemical_formula_weight 1164.20
_space_group_crystal_system tetragonal
_space_group_IT_number 120
_space_group_name_Hall 'I -4 -2c'
_space_group_name_H-M_alt 'I -4 c 2'
_symmetry_space_group_name_Hall 'I -4 -2c'
_symmetry_space_group_name_H-M 'I -4 c 2'
_atom_sites_solution_hydrogens geom
_audit_creation_date 2018-10-10
_audit_creation_method
;
Olex2 1.2
(compiled 2018.05.29 svn.r3508 for OlexSys, GUI svn.r5506)
;
_cell_angle_alpha 90
_cell_angle_beta 90
_cell_angle_gamma 90
_cell_formula_units_Z 16
_cell_length_a 31.034(2)
_cell_length_b 31.034(2)
_cell_length_c 53.217(4)
_cell_measurement_reflns_used 4086
_cell_measurement_temperature 100(2)
_cell_measurement_theta_max 39.71
_cell_measurement_theta_min 2.61
_cell_volume 51254(6)
_computing_cell_refinement 'SAINT v8.34A (Bruker, 2013)'
_computing_data_reduction 'SAINT v8.34A (Bruker, 2013)'
_computing_molecular_graphics 'Olex2 (Dolomanov et al., 2009)'
_computing_publication_material 'Olex2 (Dolomanov et al., 2009)'
_computing_structure_refinement 'ShelXL (Sheldrick, 2015)'
_diffrn_ambient_temperature 100.0
_diffrn_measured_fraction_theta_full 0.981
_diffrn_measured_fraction_theta_max 0.981
_diffrn_measurement_device_type 'Bruker APEX-II CCD'
_diffrn_measurement_method '\f and \w scans'
_diffrn_radiation_type CuK\a
_diffrn_radiation_wavelength 1.54178
_diffrn_reflns_av_R_equivalents 0.0000
_diffrn_reflns_av_unetI/netI 0.2147
_diffrn_reflns_Laue_measured_fraction_full 0.981
_diffrn_reflns_Laue_measured_fraction_max 0.981
_diffrn_reflns_number 3095
_diffrn_reflns_point_group_measured_fraction_full 0.969
_diffrn_reflns_point_group_measured_fraction_max 0.969
_diffrn_reflns_theta_full 28.499
_diffrn_reflns_theta_max 28.499
_diffrn_reflns_theta_min 2.848
_exptl_absorpt_coefficient_mu 2.231
_exptl_crystal_colour GREEN
_exptl_crystal_density_diffrn 0.604
_exptl_crystal_description STICK
_exptl_crystal_F_000 9840
_refine_diff_density_max 0.251
_refine_diff_density_min -0.197
_refine_diff_density_rms 0.054
_refine_ls_abs_structure_details
;
 Flack x determined using 280 quotients [(I+)-(I-)]/[(I+)+(I-)]
 (Parsons, Flack and Wagner, Acta Cryst. B69 (2013) 249-259).
;
_refine_ls_abs_structure_Flack 0.45(3)
_refine_ls_extinction_method none
_refine_ls_goodness_of_fit_ref 0.841
_refine_ls_hydrogen_treatment constr
_refine_ls_matrix_type full
_refine_ls_number_parameters 740
_refine_ls_number_reflns 3095
_refine_ls_number_restraints 1098
_refine_ls_restrained_S_all 1.427
_refine_ls_R_factor_all 0.2233
_refine_ls_R_factor_gt 0.1127
_refine_ls_shift/su_max 1.152
_refine_ls_shift/su_mean 0.026
_refine_ls_structure_factor_coef Fsqd
_refine_ls_weighting_details 'w=1/[\s^2^(Fo^2^)+(0.2000P)^2^] where P=(Fo^2^+2Fc^2^)/3'
_refine_ls_weighting_scheme calc
_refine_ls_wR_factor_gt 0.2529
_refine_ls_wR_factor_ref 0.3129
_reflns_Friedel_coverage 0.826
_reflns_Friedel_fraction_full 0.954
_reflns_Friedel_fraction_max 0.954
_reflns_number_gt 1030
_reflns_number_total 3095
_reflns_threshold_expression 'I > 2\s(I)'
_cod_data_source_file ja9b02375_si_002.cif
_cod_data_source_block 250K
_cod_original_cell_volume 51254(8)
_cod_database_code 4128102
_shelx_shelxl_version_number 2014/7
_shelx_space_group_comment
;
The symmetry employed for this shelxl refinement is uniquely defined
by the following loop, which should always be used as a source of
symmetry information in preference to the above space-group names.
They are only intended as comments.
;
_olex2_refinement_description
;
1. Fixed Uiso
 At 1.2 times of:
  All C(H) groups
 At 1.5 times of:
  All C(H,H,H) groups
2. Restrained distances
 O5-C68 = O6-C68
 2.4 with sigma of 0.02
 O5-C67 = O6-C67
 1.2 with sigma of 0.02
 C67-C68
 1.45 with sigma of 0.02
 O5-O6
 2.1 with sigma of 0.02
 C8-C7 = C7-C6 = C6-N2 = N2-C10 = C10-C9 = C9-C8
 1.44 with sigma of 0.01
 C7-C13
 2.6 with sigma of 0.03
 C9-C13
 2.6 with sigma of 0.03
 N2-C9 = C10-C8 = C9-C7 = C8-C6 = C7-N2 = C6-C10
 2.45 with sigma of 0.01
 C1-C2 = C2-C3 = C3-C4 = C4-C5 = C5-N1 = N1-C1
 1.44 with sigma of 0.01
 N1-C2 = C1-C3 = C2-C4 = C3-C5 = C4-N1
 2.45 with sigma of 0.01
 C11-C12 = C12-C13 = C13-C14 = C14-C15 = C15-C16 = C16-C11
 1.44 with sigma of 0.01
 C11-C13 = C12-C14 = C13-C15 = C14-C16 = C15-C11 = C16-C12
 2.45 with sigma of 0.01
 C20-C21 = C21-C22 = C22-C23 = C23-C24 = C24-N3 = N3-C20
 1.44 with sigma of 0.01
 N3-C21 = C20-C22 = C21-C23 = C22-C24 = C23-N3 = C24-C20
 2.45 with sigma of 0.01
 N4-C25 = C25-C26 = C26-C27 = C27-C28 = C28-C29 = C29-N4
 1.44 with sigma of 0.01
 N4-C26 = C25-C27 = C26-C28 = C27-C29 = C28-N4 = C29-C25
 2.45 with sigma of 0.01
 C30-C31 = C31-C32 = C32-C33 = C33-C34 = C34-C35 = C35-C30
 1.45 with sigma of 0.01
 C30-C32 = C31-C33 = C32-C34 = C33-C35 = C34-C30 = C35-C31
 2.45 with sigma of 0.01
 C39-C40 = C40-C41 = C41-C42 = C42-C43 = C43-C44 = C44-C39
 1.4 with sigma of 0.02
 C39-C41 = C40-C42 = C41-C43 = C42-C44 = C43-C39 = C44-C40
 2.4 with sigma of 0.02
 C53-C54 = C54-C55 = C55-C56 = C56-C57 = C57-C58 = C58-C53
 1.45 with sigma of 0.02
 C53-C55 = C54-C56 = C55-C57 = C56-C58 = C57-C53 = C58-C54
 2.45 with sigma of 0.02
 C49-C41
 1.5 with sigma of 0.01
 C49-C40
 2.45 with sigma of 0.01
 C49-C42
 2.45 with sigma of 0.01
 C63-C55
 1.45 with sigma of 0.01
 C63-C54
 2.45 with sigma of 0.01
 C57-C59
 1.45 with sigma of 0.01
 C65-C63
 1.45 with sigma of 0.01
 C59-C62
 1.45 with sigma of 0.01
 C63-C64
 1.5 with sigma of 0.01
 C48-C45
 1.5 with sigma of 0.01
 C61-C59
 1.5 with sigma of 0.01
 C60-C59
 1.5 with sigma of 0.01
 C61-C60
 2.8 with sigma of 0.01
 C50-C49
 1.5 with sigma of 0.01
 C51-C49
 1.5 with sigma of 0.01
 C49-C52
 1.5 with sigma of 0.01
 C50-C51
 2.7 with sigma of 0.01
 C60-C62
 2.8 with sigma of 0.01
 C58-O3
 2.45 with sigma of 0.01
 O3-C54
 2.45 with sigma of 0.01
 O2-C40
 1.3 with sigma of 0.02
 O2-C41
 2.4 with sigma of 0.01
 O1-C39
 1.3 with sigma of 0.02
 C54-O4
 1.3 with sigma of 0.01
 C53-O3
 1.35 with sigma of 0.01
 C39-C40
 1.4 with sigma of 0.01
 O2-Co02
 2 with sigma of 0.02
 O2-C39
 2.45 with sigma of 0.02
 C48-C47
 1.5 with sigma of 0.02
 C65-C66 = C47-C46
 2.5 with sigma of 0.02
 O1-C40
 2.45 with sigma of 0.02
 O1-C44
 2.45 with sigma of 0.02
 C41-O2
 2.45 with sigma of 0.02
 O4-C53
 2.45 with sigma of 0.02
 O4-C55
 2.45 with sigma of 0.02
 C53-C54
 1.45 with sigma of 0.02
 C11-C2
 2.45 with sigma of 0.02
 C11-C4
 2.45 with sigma of 0.02
 C54-C53
 1.45 with sigma of 0.01
 C52-C49
 1.3 with sigma of 0.01
 C46-C48
 1.5 with sigma of 0.01
 C52-C50
 2.6 with sigma of 0.02
 C52-C51
 2.6 with sigma of 0.02
 C48-C43
 1.45 with sigma of 0.01
 C50-C52
 2.5 with sigma of 0.01
 C51-C52
 2.5 with sigma of 0.01
 C41-C42
 1.4 with sigma of 0.01
 C41-C43
 2.45 with sigma of 0.01
 C41-C52
 2.5 with sigma of 0.01
 C42-C43
 1.4 with sigma of 0.01
 C59-C61
 1.5 with sigma of 0.01
 C61-C62
 2.45 with sigma of 0.02
 C66-C63
 1.5 with sigma of 0.02
 C12-C17
 1.45 with sigma of 0.02
 C19-C14
 1.45 with sigma of 0.01
 C11-C17
 2.45 with sigma of 0.02
 C13-C17
 2.45 with sigma of 0.02
 C23-C30
 2.45 with sigma of 0.02
 C21-C30
 2.45 with sigma of 0.02
 C31-C36
 1.45 with sigma of 0.02
 C30-C36
 2.45 with sigma of 0.03
 C36-C32
 2.45 with sigma of 0.03
 C38-C35
 1.45 with sigma of 0.01
 C38-C30
 2.45 with sigma of 0.02
 C38-C34
 2.45 with sigma of 0.02
 C22-C30
 1.45 with sigma of 0.01
 C39-O1
 1.35 with sigma of 0.01
 C40-C39
 1.4 with sigma of 0.01
 C1-C2 \\sim C3-C4 \\sim C5-N1
 with sigma of 0.02
 C39-C40 \\sim C41-C42 \\sim C43-C44
 with sigma of 0.02
 C34-C35 \\sim C30-C31 \\sim C32-C33
 with sigma of 0.02
 C6-N2 \\sim C10-C9 \\sim C8-C7
 with sigma of 0.02
 C24-N3 \\sim C20-C21 \\sim C23-C22
 with sigma of 0.02
 C31-C30 \\sim C35-C34 \\sim C33-C32
 with sigma of 0.02
 C28-C27 \\sim C26-C25 \\sim N4-C29
 with sigma of 0.02
 C62-C59 \\sim C60-C61
 with sigma of 0.02
 C59-C62 \\sim C61-C60
 with sigma of 0.02
 N4-C29 \\sim C28-C27 \\sim C26-C25
 with sigma of 0.02
 C49-C52 \\sim C50-C51
 with sigma of 0.02
 C62-C60 \\sim C59-C61
 with sigma of 0.02
3. Restrained planarity
 C39, C40, C41, C42, C43, C44
 with sigma of 0.01
 C8, C7, C6, N2, C10, C9
 with sigma of 0.01
 C1, C2, C3, C4, C5, N1
 with sigma of 0.01
 C28, C27, C26, C25, N4, C29
 with sigma of 0.01
 C36, C31, C30, C35, C34, C33, C32, C37, C38
 with sigma of 0.1
 C49, C41, C42, C40
 with sigma of 0.01
 C42, C43, C44, C48
 with sigma of 0.01
 C55, C54, C53, C58, C57, C56, C59, C63
 with sigma of 0.01
 C22, C30, C31, C32, C27, C33, C34, C35
 with sigma of 0.01
 O3, C53, C54, C58
 with sigma of 0.1
 O2, C40, C39, C41
 with sigma of 0.1
 O1, C39, C40, C44
 with sigma of 0.1
 C16, C12, C11, C3
 with sigma of 0.1
 C11, C3, C2, C4
 with sigma of 0.1
 C17, C12, C11, C13
 with sigma of 0.1
 C11, C16, C18, C15
 with sigma of 0.1
 C15, C14, C13, C19
 with sigma of 0.1
 C12, C11, C16, C15, C14, C13
 with sigma of 0.1
 C24, C23, C22, C21, C20, N3
 with sigma of 0.1
 C21, C22, C30, C23
 with sigma of 0.1
 O5, C67, C68, O6
 with sigma of 0.1
 C14, C15, C16, C11, C12, C13
 with sigma of 0.1
 C19, C14, C15, C13
 with sigma of 0.1
 C17, C11, C12, C13
 with sigma of 0.1
 C8, C13, C7, C9
 with sigma of 0.1
4. Rigid bond restraints
 C38, C35
 with sigma for 1-2 distances of 0.01 and sigma for 1-3 distances of 0.01
5. Uiso/Uaniso restraints and constraints
C39 \\sim C40 \\sim C41 \\sim C42 \\sim C43 \\sim C44: within 2A with sigma of
0.04 and sigma for terminal atoms of 0.08
C8 \\sim C7 \\sim C6 \\sim N2 \\sim C10 \\sim C9: within 2A with sigma of 0.04
and sigma for terminal atoms of 0.08
C1 \\sim C2 \\sim C3 \\sim C4 \\sim C5 \\sim N1: within 2A with sigma of 0.04
and sigma for terminal atoms of 0.08
C57 \\sim C59 \\sim C61 \\sim C62 \\sim C60: within 2A with sigma of 0.04 and
sigma for terminal atoms of 0.08
C43 \\sim C48 \\sim C45 \\sim C47 \\sim C46: within 2A with sigma of 0.04 and
sigma for terminal atoms of 0.08
C38 \\sim C35: within 2A with sigma of 0.04 and sigma for terminal atoms of 0.08
C20 \\sim C54 \\sim C18 \\sim C11 \\sim C36 \\sim C32 \\sim C53 \\sim C27 \\sim
C58 \\sim C21 \\sim C7 \\sim C8 \\sim C19 \\sim C16 \\sim C66 \\sim C22 \\sim
C13 \\sim C28 \\sim C56 \\sim C51 \\sim C10 \\sim C33 \\sim C59 \\sim C41 \\sim
C40 \\sim C42 \\sim C39 \\sim C9 \\sim C48 \\sim C2 \\sim C52 \\sim C64 \\sim
C60 \\sim C37 \\sim C65 \\sim C1 \\sim C61 \\sim C12 \\sim C31 \\sim C17 \\sim
C30 \\sim C15 \\sim C38 \\sim C14 \\sim C23 \\sim C57 \\sim C6 \\sim C68 \\sim
C43 \\sim C46 \\sim C45 \\sim C47 \\sim C25 \\sim C49 \\sim C63 \\sim C3 \\sim
C24 \\sim C55 \\sim C29 \\sim C50 \\sim C34 \\sim C4 \\sim C5 \\sim C35 \\sim
C26 \\sim C44 \\sim C62 \\sim C67 \\sim O1 \\sim O3 \\sim O2 \\sim O4 \\sim O6
\\sim O5 \\sim N1 \\sim N2 \\sim N3 \\sim N4 \\sim Co01 \\sim Co02: within 2A
with sigma of 0.0001 and sigma for terminal atoms of 0.02
Uanis(Co01) \\sim Ueq, Uanis(Co02) \\sim Ueq: with sigma of 0.01 and sigma for
terminal atoms of 0.02
Uanis(C32) \\sim Ueq, Uanis(C31) \\sim Ueq, Uanis(C30) \\sim Ueq, Uanis(C33)
\\sim Ueq, Uanis(C36) \\sim Ueq, Uanis(C28) \\sim Ueq, Uanis(C27) \\sim Ueq,
Uanis(C37) \\sim Ueq, Uanis(N4) \\sim Ueq, Uanis(C20) \\sim Ueq, Uanis(C53)
\\sim Ueq, Uanis(C49) \\sim Ueq, Uanis(C52) \\sim Ueq, Uanis(C12) \\sim Ueq,
Uanis(C15) \\sim Ueq: with sigma of 0.01 and sigma for terminal atoms of 0.02
Uanis(C59) \\sim Ueq, Uanis(C60) \\sim Ueq, Uanis(C62) \\sim Ueq, Uanis(C42)
\\sim Ueq, Uanis(C16) \\sim Ueq, Uanis(C36) \\sim Ueq: with sigma of 0.01 and
sigma for terminal atoms of 0.02
Uanis(C13) \\sim Ueq, Uanis(C36) \\sim Ueq, Uanis(C17) \\sim Ueq: with sigma of
0.01 and sigma for terminal atoms of 0.02
Uanis(C57) \\sim Ueq, Uanis(C46) \\sim Ueq, Uanis(C47) \\sim Ueq, Uanis(C45)
\\sim Ueq: with sigma of 0.01 and sigma for terminal atoms of 0.02
Uanis(N3) \\sim Ueq, Uanis(C17) \\sim Ueq, Uanis(C50) \\sim Ueq, Uanis(C63)
\\sim Ueq, Uanis(C24) \\sim Ueq: with sigma of 0.01 and sigma for terminal
atoms of 0.02
Uanis(C68) \\sim Ueq: with sigma of 0.01 and sigma for terminal atoms of 0.02
Uanis(C17) \\sim Ueq, Uanis(C36) \\sim Ueq, Uanis(C25) \\sim Ueq: with sigma of
0.01 and sigma for terminal atoms of 0.02
Uanis(N2) \\sim Ueq: with sigma of 0.01 and sigma for terminal atoms of 0.02
Uanis(C36) \\sim Ueq: with sigma of 0.001 and sigma for terminal atoms of 0.002
Uanis(C17) \\sim Ueq: with sigma of 0.001 and sigma for terminal atoms of 0.002
Uanis(C5) \\sim Ueq: with sigma of 0.01 and sigma for terminal atoms of 0.02
Uanis(C38) \\sim Ueq, Uanis(C19) \\sim Ueq: with sigma of 0.01 and sigma for
terminal atoms of 0.02
Uanis(C22) \\sim Ueq: with sigma of 0.01 and sigma for terminal atoms of 0.02
Uanis(C38) \\sim Ueq: with sigma of 0.01 and sigma for terminal atoms of 0.02
Uanis(O1) \\sim Ueq, Uanis(O2) \\sim Ueq, Uanis(O3) \\sim Ueq, Uanis(O4) \\sim
Ueq, Uanis(O6) \\sim Ueq, Uanis(C34) \\sim Ueq, Uanis(C58) \\sim Ueq, Uanis(C7)
\\sim Ueq, Uanis(C23) \\sim Ueq, Uanis(C39) \\sim Ueq, Uanis(C65) \\sim Ueq,
Uanis(C29) \\sim Ueq, Uanis(C67) \\sim Ueq, Uanis(C35) \\sim Ueq, Uanis(C10)
\\sim Ueq, Uanis(C51) \\sim Ueq, Uanis(C21) \\sim Ueq, Uanis(C64) \\sim Ueq:
with sigma of 0.01 and sigma for terminal atoms of 0.02
Uanis(C11) \\sim Ueq, Uanis(C18) \\sim Ueq, Uanis(C26) \\sim Ueq, Uanis(C54)
\\sim Ueq, Uanis(Co01) \\sim Ueq: with sigma of 0.01 and sigma for terminal
atoms of 0.02
6.a Aromatic/amide H refined with riding coordinates:
 C20(H20), C58(H58), C21(H21), C7(H7), C28(H28), C56(H56), C10(H10), C42(H42),
 C9(H9), C2(H2), C1(H1), C23(H23), C6(H6), C25(H25), C24(H24), C29(H29), C4(H4),
  C5(H5), C26(H26), C44(H44)
6.b Idealised Me refined as rotating group:
 C18(H18A,H18B,H18C), C36(H36A,H36B,H36C), C19(H19A,H19B,H19C), C66(H66A,H66B,
 H66C), C51(H51A,H51B,H51C), C52(H52A,H52B,H52C), C64(H64A,H64B,H64C), C60(H60A,
 H60B,H60C), C37(H37A,H37B,H37C), C65(H65A,H65B,H65C), C61(H61A,H61B,H61C),
 C17(H17A,H17B,H17C), C38(H38A,H38B,H38C), C68(H68A,H68B,H68C), C46(H46A,H46B,
 H46C), C45(H45A,H45B,H45C), C47(H47A,H47B,H47C), C50(H50A,H50B,H50C), C62(H62A,
 H62B,H62C)
;
_olex2_submission_special_instructions 'No special instructions were received'

loop_
_space_group_symop_operation_xyz
'x, y, z'
'-x, -y, z'
'y, -x, -z'
'-y, x, -z'
'x, -y, z+1/2'
'-x, y, z+1/2'
'y, x, -z+1/2'
'-y, -x, -z+1/2'
'x+1/2, y+1/2, z+1/2'
'-x+1/2, -y+1/2, z+1/2'
'y+1/2, -x+1/2, -z+1/2'
'-y+1/2, x+1/2, -z+1/2'
'x+1/2, -y+1/2, z+1'
'-x+1/2, y+1/2, z+1'
'y+1/2, x+1/2, -z+1'
'-y+1/2, -x+1/2, -z+1'

loop_
_atom_site_label
_atom_site_type_symbol
_atom_site_fract_x
_atom_site_fract_y
_atom_site_fract_z
_atom_site_U_iso_or_equiv
_atom_site_adp_type
_atom_site_occupancy
_atom_site_site_symmetry_order
_atom_site_calc_flag
_atom_site_refinement_flags_posn
_atom_site_refinement_flags_adp
Co01 Co 0.5737(4) 0.2727(5) 0.3742(3) 0.156(6) Uani 1 1 d . U
Co02 Co 0.4754(4) 0.2767(4) 0.3770(3) 0.135(5) Uani 1 1 d D U
O1 O 0.5240(16) 0.2836(12) 0.4028(10) 0.2194(9) Uani 1 1 d D U
O3 O 0.5238(13) 0.2826(11) 0.3470(8) 0.1682(9) Uani 1 1 d D U
O2 O 0.4663(13) 0.3396(10) 0.3828(7) 0.2194(9) Uani 1 1 d D U
O4 O 0.5813(12) 0.3394(13) 0.3699(7) 0.1682(9) Uani 1 1 d D U
C20 C 0.6308(14) 0.2283(15) 0.4156(10) 0.1638(6) Uani 1 1 d D U
H20 H 0.6147 0.2025 0.4139 0.197 Uiso 1 1 calc R .
O6 O 0.5582(12) 0.2103(12) 0.3774(8) 0.1447(19) Uani 1 1 d D U
C54 C 0.5607(9) 0.3519(10) 0.3496(5) 0.1682(9) Uani 1 1 d D U
C18 C 0.3503(18) 0.2815(17) 0.2630(11) 0.148(17) Uani 1 1 d . U
H18A H 0.3554 0.3123 0.2601 0.222 Uiso 1 1 calc GR .
H18B H 0.3452 0.2671 0.2469 0.222 Uiso 1 1 calc GR .
H18C H 0.3756 0.2688 0.2712 0.222 Uiso 1 1 calc GR .
C11 C 0.3149(9) 0.2713(10) 0.3045(8) 0.1493(6) Uani 1 1 d D U
C36 C 0.7763(18) 0.2564(13) 0.4077(7) 0.173(17) Uani 1 1 d D U
H36A H 0.8062 0.2604 0.4023 0.259 Uiso 1 1 calc GR .
H36B H 0.7578 0.2773 0.3992 0.259 Uiso 1 1 calc GR .
H36C H 0.7669 0.2271 0.4034 0.259 Uiso 1 1 calc GR .
C32 C 0.8119(11) 0.2636(9) 0.4495(9) 0.1638(6) Uani 1 1 d D U
C53 C 0.5269(10) 0.3249(11) 0.3392(6) 0.1682(9) Uani 1 1 d D U
C27 C 0.8554(12) 0.2583(13) 0.4335(7) 0.1638(6) Uani 1 1 d D U
C58 C 0.4995(10) 0.3418(14) 0.3201(6) 0.1682(9) Uani 1 1 d D U
H58 H 0.4775 0.3240 0.3134 0.202 Uiso 1 1 calc R .
C21 C 0.6647(14) 0.2310(11) 0.4337(9) 0.1638(6) Uani 1 1 d D U
H21 H 0.6675 0.2097 0.4464 0.197 Uiso 1 1 calc R .
C7 C 0.1742(13) 0.2891(11) 0.3329(7) 0.1493(6) Uani 1 1 d D U
H7 H 0.1872 0.3167 0.3341 0.179 Uiso 1 1 calc R .
C8 C 0.1925(10) 0.2571(14) 0.3171(6) 0.1493(6) Uani 1 1 d D U
C19 C 0.1950(13) 0.2675(18) 0.2643(11) 0.161(18) Uani 1 1 d D U
H19A H 0.1996 0.2664 0.2460 0.242 Uiso 1 1 calc GR .
H19B H 0.1781 0.2932 0.2685 0.242 Uiso 1 1 calc GR .
H19C H 0.1794 0.2417 0.2697 0.242 Uiso 1 1 calc GR .
C16 C 0.3155(13) 0.2764(11) 0.2780(8) 0.1493(6) Uani 1 1 d D U
C66 C 0.5919(17) 0.432(2) 0.3784(9) 0.196(18) Uani 1 1 d D U
H66A H 0.5877 0.4631 0.3801 0.293 Uiso 1 1 calc GR .
H66B H 0.6170 0.4232 0.3884 0.293 Uiso 1 1 calc GR .
H66C H 0.5663 0.4168 0.3845 0.293 Uiso 1 1 calc GR .
C22 C 0.6941(10) 0.2659(10) 0.4324(6) 0.1638(6) Uani 1 1 d D U
C13 C 0.2359(9) 0.2654(15) 0.3036(8) 0.1493(6) Uani 1 1 d D U
C28 C 0.8767(16) 0.2886(10) 0.4179(8) 0.1638(6) Uani 1 1 d D U
H28 H 0.8657 0.3171 0.4164 0.197 Uiso 1 1 calc R .
C56 C 0.5375(13) 0.4107(13) 0.3211(6) 0.1682(9) Uani 1 1 d D U
H56 H 0.5412 0.4393 0.3152 0.202 Uiso 1 1 calc R .
C51 C 0.4600(17) 0.4309(19) 0.3786(8) 0.230(18) Uani 1 1 d D U
H51A H 0.4905 0.4387 0.3768 0.346 Uiso 1 1 calc GR .
H51B H 0.4419 0.4546 0.3725 0.346 Uiso 1 1 calc GR .
H51C H 0.4541 0.4049 0.3687 0.346 Uiso 1 1 calc GR .
C10 C 0.1354(14) 0.2065(12) 0.3295(8) 0.1493(6) Uani 1 1 d D U
H10 H 0.1224 0.1788 0.3283 0.179 Uiso 1 1 calc R .
C33 C 0.8100(12) 0.2690(10) 0.4760(9) 0.1638(6) Uani 1 1 d D U
C59 C 0.4766(12) 0.4030(14) 0.2912(6) 0.1682(9) Uani 1 1 d D U
C41 C 0.4834(9) 0.3916(9) 0.4149(5) 0.2194(9) Uani 1 1 d D U
C40 C 0.4887(10) 0.3525(9) 0.4036(6) 0.2194(9) Uani 1 1 d D U
C42 C 0.5089(11) 0.4042(13) 0.4352(6) 0.2194(9) Uani 1 1 d D U
H42 H 0.5045 0.4316 0.4427 0.263 Uiso 1 1 calc R .
C39 C 0.5206(10) 0.3241(11) 0.4127(7) 0.2194(9) Uani 1 1 d D U
C9 C 0.1732(13) 0.2157(12) 0.3153(7) 0.1493(6) Uani 1 1 d D U
H9 H 0.1854 0.1943 0.3047 0.179 Uiso 1 1 calc R .
C48 C 0.5697(16) 0.385(2) 0.4658(8) 0.2194(9) Uani 1 1 d D U
C2 C 0.3616(12) 0.3136(10) 0.3322(7) 0.1493(6) Uani 1 1 d D U
H2 H 0.3430 0.3376 0.3300 0.179 Uiso 1 1 calc R .
C52 C 0.4494(17) 0.4640(12) 0.4211(10) 0.228(19) Uani 1 1 d D U
H52A H 0.4786 0.4758 0.4223 0.342 Uiso 1 1 calc GR .
H52B H 0.4384 0.4581 0.4380 0.342 Uiso 1 1 calc GR .
H52C H 0.4305 0.4850 0.4128 0.342 Uiso 1 1 calc GR .
C64 C 0.591(2) 0.4663(15) 0.3423(11) 0.172(18) Uani 1 1 d D U
H64A H 0.5603 0.4730 0.3443 0.258 Uiso 1 1 calc GR .
H64B H 0.5989 0.4689 0.3245 0.258 Uiso 1 1 calc GR .
H64C H 0.6081 0.4864 0.3523 0.258 Uiso 1 1 calc GR .
C60 C 0.4405(15) 0.4337(15) 0.2974(10) 0.191(18) Uani 1 1 d D U
H60A H 0.4260 0.4425 0.2819 0.286 Uiso 1 1 calc GR .
H60B H 0.4523 0.4591 0.3059 0.286 Uiso 1 1 calc GR .
H60C H 0.4197 0.4193 0.3085 0.286 Uiso 1 1 calc GR .
C37 C 0.859(2) 0.2738(18) 0.4910(12) 0.166(18) Uani 1 1 d . U
H37A H 0.8680 0.2454 0.4969 0.249 Uiso 1 1 calc GR .
H37B H 0.8554 0.2932 0.5054 0.249 Uiso 1 1 calc GR .
H37C H 0.8799 0.2856 0.4794 0.249 Uiso 1 1 calc GR .
C65 C 0.6423(16) 0.403(2) 0.3470(11) 0.188(18) Uani 1 1 d D U
H65A H 0.6603 0.4084 0.3618 0.281 Uiso 1 1 calc GR .
H65B H 0.6554 0.4161 0.3322 0.281 Uiso 1 1 calc GR .
H65C H 0.6401 0.3716 0.3444 0.281 Uiso 1 1 calc GR .
C1 C 0.3989(14) 0.3175(14) 0.3475(6) 0.1493(6) Uani 1 1 d D U
H1 H 0.4057 0.3439 0.3556 0.179 Uiso 1 1 calc R .
C61 C 0.4580(17) 0.3602(13) 0.2775(11) 0.188(18) Uani 1 1 d D U
H61A H 0.4492 0.3392 0.2902 0.282 Uiso 1 1 calc GR .
H61B H 0.4805 0.3476 0.2669 0.282 Uiso 1 1 calc GR .
H61C H 0.4331 0.3679 0.2671 0.282 Uiso 1 1 calc GR .
C12 C 0.2753(12) 0.2652(10) 0.3173(6) 0.1493(6) Uani 1 1 d D U
C31 C 0.7732(13) 0.2626(7) 0.4351(6) 0.1638(6) Uani 1 1 d D U
C17 C 0.2755(18) 0.2582(18) 0.3442(7) 0.158(17) Uani 1 1 d D U
H17A H 0.2994 0.2390 0.3487 0.238 Uiso 1 1 calc GR .
H17B H 0.2482 0.2450 0.3493 0.238 Uiso 1 1 calc GR .
H17C H 0.2791 0.2858 0.3529 0.238 Uiso 1 1 calc GR .
C30 C 0.7327(10) 0.2670(7) 0.4473(6) 0.1638(6) Uani 1 1 d D U
C15 C 0.2762(17) 0.2753(13) 0.2643(6) 0.1493(6) Uani 1 1 d D U
C38 C 0.6896(14) 0.2762(18) 0.4863(9) 0.165(15) Uani 1 1 d D U
H38A H 0.6802 0.3064 0.4861 0.247 Uiso 1 1 calc GR .
H38B H 0.6924 0.2666 0.5038 0.247 Uiso 1 1 calc GR .
H38C H 0.6682 0.2583 0.4777 0.247 Uiso 1 1 calc GR .
N1 N 0.4261(11) 0.2804(17) 0.3503(7) 0.1493(6) Uani 1 1 d D U
C14 C 0.2365(13) 0.2695(11) 0.2770(8) 0.1493(6) Uani 1 1 d D U
N2 N 0.1172(10) 0.2384(17) 0.3453(7) 0.1493(6) Uani 1 1 d D U
C23 C 0.6864(12) 0.3011(10) 0.4160(7) 0.1638(6) Uani 1 1 d D U
H23 H 0.7054 0.3251 0.4158 0.197 Uiso 1 1 calc R .
C57 C 0.5040(11) 0.3846(16) 0.3107(5) 0.1682(9) Uani 1 1 d D U
C6 C 0.1364(13) 0.2798(15) 0.3471(6) 0.1493(6) Uani 1 1 d D U
H6 H 0.1241 0.3011 0.3576 0.179 Uiso 1 1 calc R .
C68 C 0.5228(16) 0.1431(11) 0.3685(10) 0.162(17) Uani 1 1 d D U
H68A H 0.5410 0.1370 0.3539 0.242 Uiso 1 1 calc GR .
H68B H 0.4932 0.1339 0.3649 0.242 Uiso 1 1 calc GR .
H68C H 0.5338 0.1275 0.3831 0.242 Uiso 1 1 calc GR .
O5 O 0.4888(12) 0.2109(12) 0.3748(9) 0.1447(19) Uani 1 1 d D U
C43 C 0.5408(10) 0.3767(16) 0.4448(6) 0.2194(9) Uani 1 1 d D U
C46 C 0.6112(19) 0.365(2) 0.4751(12) 0.231(19) Uani 1 1 d D U
H46A H 0.6130 0.3684 0.4934 0.347 Uiso 1 1 calc GR .
H46B H 0.6357 0.3797 0.4671 0.347 Uiso 1 1 calc GR .
H46C H 0.6117 0.3344 0.4708 0.347 Uiso 1 1 calc GR .
C45 C 0.593(2) 0.425(2) 0.4575(14) 0.237(19) Uani 1 1 d D U
H45A H 0.6031 0.4217 0.4403 0.355 Uiso 1 1 calc GR .
H45B H 0.6171 0.4307 0.4687 0.355 Uiso 1 1 calc GR .
H45C H 0.5726 0.4497 0.4583 0.355 Uiso 1 1 calc GR .
C47 C 0.5396(18) 0.392(2) 0.4881(13) 0.237(19) Uani 1 1 d D U
H47A H 0.5296 0.4216 0.4883 0.356 Uiso 1 1 calc GR .
H47B H 0.5550 0.3853 0.5037 0.356 Uiso 1 1 calc GR .
H47C H 0.5147 0.3723 0.4865 0.356 Uiso 1 1 calc GR .
C25 C 0.9093(16) 0.2035(13) 0.4223(10) 0.1638(6) Uani 1 1 d D U
H25 H 0.9202 0.1750 0.4237 0.197 Uiso 1 1 calc R .
N3 N 0.6215(13) 0.2646(18) 0.4002(8) 0.1638(6) Uani 1 1 d D U
C49 C 0.4502(11) 0.4223(10) 0.4059(7) 0.2194(9) Uani 1 1 d D U
C63 C 0.5994(13) 0.4208(12) 0.3510(8) 0.1682(9) Uani 1 1 d D U
N4 N 0.9306(11) 0.234(2) 0.4066(8) 0.1638(6) Uani 1 1 d D U
C3 C 0.3521(10) 0.2737(11) 0.3203(6) 0.1493(6) Uani 1 1 d D U
C24 C 0.6501(14) 0.3002(14) 0.3996(7) 0.1638(6) Uani 1 1 d D U
H24 H 0.6450 0.3235 0.3884 0.197 Uiso 1 1 calc R .
C55 C 0.5650(10) 0.3952(11) 0.3399(6) 0.1682(9) Uani 1 1 d D U
C29 C 0.9143(16) 0.2765(18) 0.4044(7) 0.1638(6) Uani 1 1 d D U
H29 H 0.9285 0.2968 0.3939 0.197 Uiso 1 1 calc R .
C50 C 0.4074(17) 0.3987(17) 0.4077(11) 0.237(19) Uani 1 1 d D U
H50A H 0.3895 0.4123 0.4207 0.355 Uiso 1 1 calc GR .
H50B H 0.4126 0.3685 0.4122 0.355 Uiso 1 1 calc GR .
H50C H 0.3925 0.4001 0.3915 0.355 Uiso 1 1 calc GR .
C34 C 0.7693(15) 0.2733(12) 0.4882(6) 0.1638(6) Uani 1 1 d D U
C4 C 0.3791(13) 0.2374(10) 0.3232(7) 0.1493(6) Uani 1 1 d D U
H4 H 0.3720 0.2110 0.3151 0.179 Uiso 1 1 calc R .
C5 C 0.4170(12) 0.2403(15) 0.3384(8) 0.1493(6) Uani 1 1 d D U
H5 H 0.4355 0.2162 0.3405 0.179 Uiso 1 1 calc R .
C35 C 0.7308(12) 0.2724(10) 0.4737(6) 0.1638(6) Uani 1 1 d D U
C26 C 0.8717(16) 0.2156(12) 0.4357(7) 0.1638(6) Uani 1 1 d D U
H26 H 0.8574 0.1953 0.4462 0.197 Uiso 1 1 calc R .
C44 C 0.5461(11) 0.3370(15) 0.4332(7) 0.2194(9) Uani 1 1 d D U
H44 H 0.5677 0.3179 0.4393 0.263 Uiso 1 1 calc R .
C62 C 0.5017(16) 0.4226(17) 0.2657(9) 0.177(18) Uani 1 1 d D U
H62A H 0.4820 0.4415 0.2565 0.266 Uiso 1 1 calc GR .
H62B H 0.5105 0.3987 0.2549 0.266 Uiso 1 1 calc GR .
H62C H 0.5271 0.4390 0.2710 0.266 Uiso 1 1 calc GR .
C67 C 0.5233(14) 0.1909(12) 0.3738(7) 0.1447(19) Uani 1 1 d D U

loop_
_atom_site_aniso_label
_atom_site_aniso_U_11
_atom_site_aniso_U_22
_atom_site_aniso_U_33
_atom_site_aniso_U_23
_atom_site_aniso_U_13
_atom_site_aniso_U_12
Co01 0.152(11) 0.148(13) 0.167(11) 0.005(10) 0.002(12) 0.008(11)
Co02 0.105(9) 0.140(11) 0.160(10) -0.007(10) 0.005(10) -0.013(10)
O1 0.2188(15) 0.2169(15) 0.2223(15) -0.0038(15) -0.0045(15) 0.0016(15)
O3 0.1682(15) 0.1658(15) 0.1705(15) 0.0002(15) 0.0007(15) -0.0007(15)
O2 0.2188(15) 0.2169(15) 0.2223(15) -0.0038(15) -0.0045(15) 0.0016(15)
O4 0.1682(15) 0.1658(15) 0.1705(15) 0.0002(15) 0.0007(15) -0.0007(15)
C20 0.1624(11) 0.1648(11) 0.1641(11) 0.0016(11) 0.0009(11) 0.0026(11)
O6 0.144(3) 0.133(3) 0.158(3) -0.001(3) -0.002(3) 0.000(3)
C54 0.1682(15) 0.1658(15) 0.1705(15) 0.0002(15) 0.0007(15) -0.0007(15)
C18 0.14(3) 0.15(3) 0.15(3) -0.01(2) 0.00(2) -0.02(2)
C11 0.1448(11) 0.1523(11) 0.1507(11) -0.0040(11) -0.0025(11) -0.0026(11)
C36 0.172(18) 0.172(18) 0.173(18) 0.000(4) 0.000(4) 0.000(4)
C32 0.1624(11) 0.1648(11) 0.1641(11) 0.0016(10) 0.0009(10) 0.0026(11)
C53 0.1682(15) 0.1658(15) 0.1705(15) 0.0002(15) 0.0007(15) -0.0007(15)
C27 0.1624(11) 0.1648(11) 0.1641(11) 0.0016(11) 0.0009(11) 0.0026(11)
C58 0.1682(15) 0.1658(15) 0.1705(15) 0.0002(15) 0.0007(15) -0.0007(15)
C21 0.1624(11) 0.1648(11) 0.1641(11) 0.0016(11) 0.0009(11) 0.0026(11)
C7 0.1448(11) 0.1523(11) 0.1507(11) -0.0040(11) -0.0025(11) -0.0026(11)
C8 0.1448(11) 0.1523(11) 0.1507(11) -0.0040(11) -0.0025(11) -0.0026(11)
C19 0.15(3) 0.17(3) 0.16(3) -0.01(2) 0.00(2) 0.00(2)
C16 0.1448(11) 0.1523(11) 0.1507(11) -0.0040(11) -0.0025(11) -0.0026(11)
C66 0.19(3) 0.20(3) 0.20(3) 0.00(3) 0.01(3) 0.00(3)
C22 0.1624(11) 0.1648(11) 0.1641(11) 0.0016(11) 0.0009(11) 0.0026(11)
C13 0.1448(11) 0.1523(11) 0.1507(11) -0.0040(11) -0.0025(11) -0.0026(11)
C28 0.1624(11) 0.1648(11) 0.1641(11) 0.0016(11) 0.0009(11) 0.0026(11)
C56 0.1682(15) 0.1658(15) 0.1705(15) 0.0002(15) 0.0007(15) -0.0007(15)
C51 0.23(3) 0.23(3) 0.23(3) 0.01(2) 0.00(2) -0.01(2)
C10 0.1448(11) 0.1523(11) 0.1507(11) -0.0040(11) -0.0025(11) -0.0026(11)
C33 0.1624(11) 0.1648(11) 0.1641(11) 0.0016(11) 0.0009(11) 0.0026(11)
C59 0.1682(15) 0.1658(15) 0.1705(15) 0.0002(15) 0.0007(15) -0.0007(15)
C41 0.2188(15) 0.2169(15) 0.2224(15) -0.0038(15) -0.0045(15) 0.0016(15)
C40 0.2188(15) 0.2169(15) 0.2224(15) -0.0038(15) -0.0045(15) 0.0016(15)
C42 0.2188(15) 0.2169(15) 0.2224(15) -0.0038(15) -0.0045(15) 0.0016(15)
C39 0.2188(15) 0.2169(15) 0.2224(15) -0.0038(15) -0.0045(15) 0.0016(15)
C9 0.1448(11) 0.1523(11) 0.1507(11) -0.0040(11) -0.0025(11) -0.0026(11)
C48 0.2188(15) 0.2169(15) 0.2224(15) -0.0038(15) -0.0045(15) 0.0016(15)
C2 0.1448(11) 0.1523(11) 0.1507(11) -0.0040(11) -0.0025(11) -0.0026(11)
C52 0.22(3) 0.22(3) 0.24(3) -0.02(2) 0.00(2) 0.01(2)
C64 0.18(3) 0.17(3) 0.17(3) -0.01(2) 0.00(2) -0.01(2)
C60 0.19(3) 0.19(3) 0.19(3) 0.00(2) 0.00(2) 0.00(2)
C37 0.17(3) 0.17(3) 0.16(3) -0.01(2) 0.00(2) 0.01(2)
C65 0.18(3) 0.18(3) 0.20(3) -0.01(2) -0.01(2) 0.01(2)
C1 0.1448(11) 0.1523(11) 0.1507(11) -0.0040(11) -0.0025(11) -0.0026(11)
C61 0.19(3) 0.17(3) 0.20(3) 0.02(3) -0.04(3) -0.01(3)
C12 0.1448(11) 0.1523(11) 0.1507(11) -0.0040(11) -0.0025(11) -0.0026(11)
C31 0.1624(11) 0.1648(11) 0.1641(11) 0.0016(11) 0.0009(11) 0.0026(11)
C17 0.158(17) 0.158(17) 0.158(17) 0.000(4) 0.000(4) 0.000(4)
C30 0.1624(11) 0.1648(11) 0.1641(11) 0.0016(10) 0.0009(10) 0.0026(11)
C15 0.1448(11) 0.1523(11) 0.1507(11) -0.0040(11) -0.0025(11) -0.0026(11)
C38 0.16(2) 0.17(3) 0.16(3) 0.00(2) 0.00(2) 0.02(2)
N1 0.1448(11) 0.1523(11) 0.1507(11) -0.0040(11) -0.0025(11) -0.0026(11)
C14 0.1448(11) 0.1523(11) 0.1507(11) -0.0040(11) -0.0025(11) -0.0026(11)
N2 0.1448(11) 0.1523(11) 0.1507(11) -0.0040(11) -0.0025(11) -0.0026(11)
C23 0.1624(11) 0.1648(11) 0.1641(11) 0.0016(11) 0.0009(11) 0.0026(11)
C57 0.1682(15) 0.1658(15) 0.1705(15) 0.0002(15) 0.0007(15) -0.0007(15)
C6 0.1448(11) 0.1523(11) 0.1507(11) -0.0040(11) -0.0025(11) -0.0026(11)
C68 0.17(3) 0.14(3) 0.18(3) 0.00(2) -0.01(2) 0.00(2)
O5 0.144(3) 0.133(3) 0.158(3) -0.001(3) -0.002(3) 0.000(3)
C43 0.2188(15) 0.2169(15) 0.2224(15) -0.0038(15) -0.0045(15) 0.0016(15)
C46 0.23(3) 0.22(3) 0.24(3) 0.00(2) -0.01(2) 0.02(2)
C45 0.24(3) 0.23(3) 0.24(3) 0.01(2) 0.00(2) 0.00(2)
C47 0.22(3) 0.25(3) 0.24(3) 0.00(2) 0.01(2) 0.00(2)
C25 0.1624(11) 0.1648(11) 0.1641(11) 0.0016(11) 0.0009(11) 0.0026(11)
N3 0.1624(11) 0.1648(11) 0.1641(11) 0.0016(11) 0.0009(11) 0.0026(11)
C49 0.2188(15) 0.2169(15) 0.2224(15) -0.0038(15) -0.0045(15) 0.0016(15)
C63 0.1682(15) 0.1658(15) 0.1705(15) 0.0002(15) 0.0007(15) -0.0007(15)
N4 0.1624(11) 0.1648(11) 0.1641(11) 0.0016(11) 0.0009(11) 0.0026(11)
C3 0.1448(11) 0.1523(11) 0.1507(11) -0.0040(11) -0.0025(11) -0.0026(11)
C24 0.1624(11) 0.1648(11) 0.1641(11) 0.0016(11) 0.0009(11) 0.0026(11)
C55 0.1682(15) 0.1658(15) 0.1705(15) 0.0002(15) 0.0007(15) -0.0007(15)
C29 0.1624(11) 0.1648(11) 0.1641(11) 0.0016(11) 0.0009(11) 0.0026(11)
C50 0.23(3) 0.24(3) 0.25(3) -0.01(2) 0.00(2) 0.00(2)
C34 0.1624(11) 0.1648(11) 0.1641(11) 0.0016(11) 0.0009(11) 0.0026(11)
C4 0.1448(11) 0.1523(11) 0.1507(11) -0.0040(11) -0.0025(11) -0.0026(11)
C5 0.1448(11) 0.1523(11) 0.1507(11) -0.0040(11) -0.0025(11) -0.0026(11)
C35 0.1624(11) 0.1648(11) 0.1641(11) 0.0016(11) 0.0009(11) 0.0026(11)
C26 0.1624(11) 0.1648(11) 0.1641(11) 0.0016(11) 0.0009(11) 0.0026(11)
C44 0.2188(15) 0.2169(15) 0.2224(15) -0.0038(15) -0.0045(15) 0.0016(15)
C62 0.18(3) 0.17(3) 0.19(3) 0.01(2) 0.00(2) -0.01(2)
C67 0.144(3) 0.133(3) 0.158(3) -0.001(3) -0.002(3) 0.000(3)

loop_
_atom_type_symbol
_atom_type_description
_atom_type_scat_dispersion_real
_atom_type_scat_dispersion_imag
_atom_type_scat_source
C C 0.0181 0.0091 'International Tables Vol C Tables 4.2.6.8 and 6.1.1.4'
H H 0.0000 0.0000 'International Tables Vol C Tables 4.2.6.8 and 6.1.1.4'
N N 0.0311 0.0180 'International Tables Vol C Tables 4.2.6.8 and 6.1.1.4'
O O 0.0492 0.0322 'International Tables Vol C Tables 4.2.6.8 and 6.1.1.4'
Co Co -2.3653 3.6143 'International Tables Vol C Tables 4.2.6.8 and 6.1.1.4'

loop_
_geom_angle_atom_site_label_1
_geom_angle_atom_site_label_2
_geom_angle_atom_site_label_3
_geom_angle
_geom_angle_site_symmetry_1
_geom_angle_site_symmetry_3
O3 Co01 O1 86.5(16) . .
O4 Co01 O1 90.1(17) . .
O4 Co01 O3 82.4(13) . .
O6 Co01 O1 85.5(16) . .
O6 Co01 O3 91.3(15) . .
O6 Co01 O4 172.5(18) . .
O6 Co01 N2 93(2) . 13_554
O6 Co01 N3 90(2) . .
N2 Co01 O1 176.0(18) 13_554 .
N2 Co01 O3 89.7(17) 13_554 .
N2 Co01 O4 91(2) 13_554 .
N3 Co01 O1 93(2) . .
N3 Co01 O3 179(2) . .
N3 Co01 O4 96.5(19) . .
N3 Co01 N2 90.5(17) . 13_554
O1 Co02 O3 88.7(16) . .
O1 Co02 N1 170.9(19) . .
O1 Co02 O5 89.6(16) . .
O1 Co02 N4 90.0(19) . 13_454
O2 Co02 O1 84.2(16) . .
O2 Co02 O3 97.4(17) . .
O2 Co02 N1 87.0(19) . .
O2 Co02 O5 173.5(18) . .
O2 Co02 N4 87(2) . 13_454
N1 Co02 O3 90.1(16) . .
N1 Co02 O5 99(2) . .
N1 Co02 N4 91.8(13) . 13_454
O5 Co02 O3 84.5(15) . .
O5 Co02 N4 91(2) . 13_454
N4 Co02 O3 176(2) 13_454 .
Co02 O1 Co01 92(2) . .
C39 O1 Co01 118(3) . .
C39 O1 Co02 107(2) . .
Co01 O3 Co02 89.5(16) . .
C53 O3 Co01 106.8(17) . .
C53 O3 Co02 110(3) . .
C40 O2 Co02 110(2) . .
C54 O4 Co01 109(2) . .
C21 C20 H20 120.3 . .
N3 C20 H20 120.3 . .
N3 C20 C21 119.4(13) . .
C67 O6 Co01 131(3) . .
O4 C54 C53 120(2) . .
O4 C54 C55 122(2) . .
C55 C54 C53 117.8(17) . .
H18A C18 H18B 109.5 . .
H18A C18 H18C 109.5 . .
H18B C18 H18C 109.5 . .
C16 C18 H18A 109.5 . .
C16 C18 H18B 109.5 . .
C16 C18 H18C 109.4 . .
C16 C11 C3 125(3) . .
C12 C11 C16 120.1(12) . .
C12 C11 C3 115(3) . .
H36A C36 H36B 109.5 . .
H36A C36 H36C 109.5 . .
H36B C36 H36C 109.5 . .
C31 C36 H36A 109.5 . .
C31 C36 H36B 109.5 . .
C31 C36 H36C 109.4 . .
C33 C32 C27 125(3) . .
C31 C32 C27 115(3) . .
C31 C32 C33 120.1(12) . .
O3 C53 C54 119.1(16) . .
O3 C53 C58 121.6(17) . .
C58 C53 C54 119.2(17) . .
C28 C27 C32 129(3) . .
C28 C27 C26 120.2(12) . .
C26 C27 C32 110(3) . .
C53 C58 H58 118.8 . .
C57 C58 C53 122(2) . .
C57 C58 H58 118.7 . .
C20 C21 H21 120.5 . .
C22 C21 C20 119.1(13) . .
C22 C21 H21 120.4 . .
C8 C7 H7 120.0 . .
C8 C7 C6 120.1(12) . .
C6 C7 H7 120.0 . .
C7 C8 C13 120(3) . .
C7 C8 C9 120.2(12) . .
C9 C8 C13 119(3) . .
H19A C19 H19B 107.9 . .
H19A C19 H19C 108.0 . .
H19B C19 H19C 107.9 . .
C14 C19 H19A 111.0 . .
C14 C19 H19B 111.1 . .
C14 C19 H19C 110.8 . .
C18 C16 C11 127(5) . .
C18 C16 C15 113(5) . .
C15 C16 C11 119.9(13) . .
H66A C66 H66B 109.2 . .
H66A C66 H66C 109.3 . .
H66B C66 H66C 109.3 . .
C63 C66 H66A 109.9 . .
C63 C66 H66B 109.6 . .
C63 C66 H66C 109.6 . .
C21 C22 C30 121.9(18) . .
C21 C22 C23 120.5(12) . .
C23 C22 C30 117.6(18) . .
C12 C13 C8 121(3) . .
C14 C13 C8 119(3) . .
C14 C13 C12 119.9(13) . .
C27 C28 H28 120.0 . .
C27 C28 C29 120.1(12) . .
C29 C28 H28 119.9 . .
C57 C56 H56 119.3 . .
C55 C56 H56 119.2 . .
C55 C56 C57 122(2) . .
H51A C51 H51B 109.4 . .
H51A C51 H51C 109.4 . .
H51B C51 H51C 109.4 . .
C49 C51 H51A 109.5 . .
C49 C51 H51B 109.6 . .
C49 C51 H51C 109.5 . .
C9 C10 H10 119.9 . .
N2 C10 H10 119.9 . .
N2 C10 C9 120.2(12) . .
C32 C33 C37 116(4) . .
C32 C33 C34 120.0(12) . .
C34 C33 C37 124(4) . .
C60 C59 C61 110.6(15) . .
C60 C59 C62 107.1(14) . .
C61 C59 C62 95.6(18) . .
C57 C59 C60 122(3) . .
C57 C59 C61 102(4) . .
C57 C59 C62 116(3) . .
C40 C41 C42 121.4(15) . .
C40 C41 C49 120.9(14) . .
C42 C41 C49 117.7(14) . .
O2 C40 C39 117.0(19) . .
C41 C40 O2 123.8(16) . .
C41 C40 C39 119.2(19) . .
C41 C42 H42 119.6 . .
C41 C42 C43 120.8(16) . .
C43 C42 H42 119.6 . .
O1 C39 C40 120(2) . .
O1 C39 C44 121(2) . .
C44 C39 C40 119.1(18) . .
C8 C9 C10 119.6(12) . .
C8 C9 H9 120.2 . .
C10 C9 H9 120.2 . .
C43 C48 C46 135(7) . .
C43 C48 C45 102(4) . .
C43 C48 C47 104(4) . .
C46 C48 C47 109(3) . .
C45 C48 C46 92(4) . .
C45 C48 C47 114(6) . .
C1 C2 H2 120.1 . .
C3 C2 H2 120.0 . .
C3 C2 C1 119.9(12) . .
H52A C52 H52B 109.0 . .
H52A C52 H52C 109.0 . .
H52B C52 H52C 109.0 . .
C49 C52 H52A 110.0 . .
C49 C52 H52B 110.0 . .
C49 C52 H52C 110.0 . .
H64A C64 H64B 109.5 . .
H64A C64 H64C 109.5 . .
H64B C64 H64C 109.5 . .
C63 C64 H64A 109.5 . .
C63 C64 H64B 109.4 . .
C63 C64 H64C 109.5 . .
C59 C60 H60A 109.5 . .
C59 C60 H60B 109.5 . .
C59 C60 H60C 109.5 . .
H60A C60 H60B 109.5 . .
H60A C60 H60C 109.5 . .
H60B C60 H60C 109.5 . .
C33 C37 H37A 109.4 . .
C33 C37 H37B 109.5 . .
C33 C37 H37C 109.6 . .
H37A C37 H37B 109.4 . .
H37A C37 H37C 109.4 . .
H37B C37 H37C 109.4 . .
H65A C65 H65B 109.5 . .
H65A C65 H65C 109.5 . .
H65B C65 H65C 109.5 . .
C63 C65 H65A 109.6 . .
C63 C65 H65B 109.5 . .
C63 C65 H65C 109.4 . .
C2 C1 H1 120.9 . .
C2 C1 N1 118.1(16) . .
N1 C1 H1 121.0 . .
C59 C61 H61A 109.5 . .
C59 C61 H61B 109.4 . .
C59 C61 H61C 109.5 . .
H61A C61 H61B 109.5 . .
H61A C61 H61C 109.5 . .
H61B C61 H61C 109.5 . .
C11 C12 C13 120.0(12) . .
C11 C12 C17 119(2) . .
C13 C12 C17 121(2) . .
C32 C31 C36 119(3) . .
C32 C31 C30 119.7(12) . .
C30 C31 C36 122(3) . .
C12 C17 H17A 109.5 . .
C12 C17 H17B 109.6 . .
C12 C17 H17C 109.4 . .
H17A C17 H17B 109.5 . .
H17A C17 H17C 109.5 . .
H17B C17 H17C 109.5 . .
C31 C30 C22 119(3) . .
C35 C30 C22 121(3) . .
C35 C30 C31 120.2(12) . .
C16 C15 C15 122(4) . 7
C14 C15 C16 120.1(13) . .
C14 C15 C15 118(3) . 7
H38A C38 H38B 109.4 . .
H38A C38 H38C 109.4 . .
H38B C38 H38C 109.4 . .
C35 C38 H38A 109.5 . .
C35 C38 H38B 109.5 . .
C35 C38 H38C 109.7 . .
C1 N1 Co02 123(3) . .
C5 N1 Co02 114(3) . .
C5 N1 C1 122.4(17) . .
C13 C14 C19 117(4) . .
C15 C14 C19 123(4) . .
C15 C14 C13 119.9(13) . .
C10 N2 Co01 126(3) . 13_454
C10 N2 C6 120.2(12) . .
C6 N2 Co01 112(3) . 13_454
C22 C23 H23 120.1 . .
C22 C23 C24 119.7(12) . .
C24 C23 H23 120.1 . .
C58 C57 C56 118(2) . .
C58 C57 C59 124(4) . .
C56 C57 C59 118(4) . .
C7 C6 H6 120.1 . .
N2 C6 C7 119.7(12) . .
N2 C6 H6 120.1 . .
H68A C68 H68B 109.5 . .
H68A C68 H68C 109.5 . .
H68B C68 H68C 109.5 . .
C67 C68 H68A 109.5 . .
C67 C68 H68B 109.5 . .
C67 C68 H68C 109.5 . .
C67 O5 Co02 132(3) . .
C42 C43 C48 128(4) . .
C44 C43 C42 117.5(18) . .
C44 C43 C48 115(4) . .
C48 C46 H46A 109.5 . .
C48 C46 H46B 109.7 . .
C48 C46 H46C 109.2 . .
H46A C46 H46B 109.5 . .
H46A C46 H46C 109.5 . .
H46B C46 H46C 109.5 . .
C48 C45 H45A 109.6 . .
C48 C45 H45B 109.4 . .
C48 C45 H45C 109.4 . .
H45A C45 H45B 109.5 . .
H45A C45 H45C 109.5 . .
H45B C45 H45C 109.5 . .
C48 C47 H47A 109.5 . .
C48 C47 H47B 109.5 . .
C48 C47 H47C 109.5 . .
H47A C47 H47B 109.5 . .
H47A C47 H47C 109.5 . .
H47B C47 H47C 109.5 . .
N4 C25 H25 120.0 . .
N4 C25 C26 120.2(12) . .
C26 C25 H25 119.8 . .
C20 N3 Co01 129(3) . .
C24 N3 Co01 110(3) . .
C24 N3 C20 120.2(13) . .
C51 C49 C52 111.4(14) . .
C51 C49 C50 108.9(15) . .
C41 C49 C51 107(3) . .
C41 C49 C52 112.7(14) . .
C41 C49 C50 106(3) . .
C50 C49 C52 111.0(14) . .
C64 C63 C66 93(4) . .
C65 C63 C66 112(3) . .
C65 C63 C64 118(4) . .
C55 C63 C66 114(3) . .
C55 C63 C64 105(4) . .
C55 C63 C65 114(3) . .
C25 N4 Co02 130(4) . 13_554
C25 N4 C29 120.0(12) . .
C29 N4 Co02 108(4) . 13_554
C2 C3 C11 118(2) . .
C4 C3 C11 120(2) . .
C4 C3 C2 121.5(14) . .
C23 C24 H24 120.1 . .
N3 C24 C23 119.8(12) . .
N3 C24 H24 120.1 . .
C54 C55 C63 115(2) . .
C56 C55 C54 121(2) . .
C56 C55 C63 123(3) . .
C28 C29 N4 119.8(12) . .
C28 C29 H29 120.2 . .
N4 C29 H29 120.0 . .
C49 C50 H50A 110.8 . .
C49 C50 H50B 110.8 . .
C49 C50 H50C 110.7 . .
H50A C50 H50B 108.1 . .
H50A C50 H50C 108.1 . .
H50B C50 H50C 108.1 . .
C34 C34 C33 111(4) 15_545 .
C34 C34 C35 128(4) 15_545 .
C35 C34 C33 119.8(12) . .
C3 C4 H4 120.1 . .
C3 C4 C5 119.9(12) . .
C5 C4 H4 120.0 . .
N1 C5 C4 118.1(15) . .
N1 C5 H5 120.9 . .
C4 C5 H5 121.0 . .
C30 C35 C38 120(2) . .
C30 C35 C34 120.2(12) . .
C34 C35 C38 119(2) . .
C27 C26 H26 120.1 . .
C25 C26 C27 119.7(12) . .
C25 C26 H26 120.2 . .
C39 C44 H44 119.0 . .
C43 C44 C39 122(2) . .
C43 C44 H44 119.0 . .
C59 C62 H62A 109.5 . .
C59 C62 H62B 109.6 . .
C59 C62 H62C 109.4 . .
H62A C62 H62B 109.5 . .
H62A C62 H62C 109.5 . .
H62B C62 H62C 109.5 . .
O6 C67 C68 121(3) . .
O5 C67 O6 120(3) . .
O5 C67 C68 120(3) . .

loop_
_geom_bond_atom_site_label_1
_geom_bond_atom_site_label_2
_geom_bond_distance
_geom_bond_site_symmetry_2
Co01 O1 2.20(5) .
Co01 O3 2.14(4) .
Co01 O4 2.09(4) .
Co01 O6 2.00(4) .
Co01 N2 2.07(3) 13_554
Co01 N3 2.05(3) .
Co02 O1 2.05(5) .
Co02 O3 2.20(4) .
Co02 O2 2.00(3) .
Co02 N1 2.09(3) .
Co02 O5 2.09(4) .
Co02 N4 2.13(4) 13_454
O1 C39 1.366(15) .
O3 C53 1.378(15) .
O2 C40 1.36(2) .
O4 C54 1.315(16) .
C20 H20 0.9500 .
C20 C21 1.428(14) .
C20 N3 1.424(15) .
O6 C67 1.26(3) .
C54 C53 1.454(13) .
C54 C55 1.44(2) .
C18 H18A 0.9801 .
C18 H18B 0.9801 .
C18 H18C 0.9801 .
C18 C16 1.35(6) .
C11 C16 1.421(15) .
C11 C12 1.416(15) .
C11 C3 1.43(3) .
C36 H36A 0.9801 .
C36 H36B 0.9801 .
C36 H36C 0.9801 .
C36 C31 1.47(3) .
C32 C27 1.61(5) .
C32 C33 1.423(13) .
C32 C31 1.423(15) .
C53 C58 1.42(2) .
C27 C28 1.418(13) .
C27 C26 1.423(15) .
C58 H58 0.9500 .
C58 C57 1.42(3) .
C21 H21 0.9500 .
C21 C22 1.418(14) .
C7 H7 0.9500 .
C7 C8 1.419(13) .
C7 C6 1.423(15) .
C8 C13 1.55(3) .
C8 C9 1.423(15) .
C19 H19A 0.9944 .
C19 H19B 0.9947 .
C19 H19C 0.9941 .
C19 C14 1.458(17) .
C16 C15 1.420(15) .
C66 H66A 0.9823 .
C66 H66B 0.9822 .
C66 H66C 0.9823 .
C66 C63 1.52(3) .
C22 C30 1.437(15) .
C22 C23 1.421(13) .
C13 C12 1.422(15) .
C13 C14 1.421(15) .
C28 H28 0.9500 .
C28 C29 1.421(15) .
C56 H56 0.9500 .
C56 C57 1.43(3) .
C56 C55 1.40(3) .
C51 H51A 0.9807 .
C51 H51B 0.9807 .
C51 H51C 0.9807 .
C51 C49 1.509(17) .
C10 H10 0.9500 .
C10 C9 1.421(13) .
C10 N2 1.419(15) .
C33 C37 1.71(6) .
C33 C34 1.425(15) .
C59 C60 1.506(17) .
C59 C61 1.621(12) .
C59 C57 1.461(17) .
C59 C62 1.676(16) .
C41 C40 1.37(2) .
C41 C42 1.396(13) .
C41 C49 1.482(14) .
C40 C39 1.412(11) .
C42 H42 0.9500 .
C42 C43 1.403(14) .
C39 C44 1.41(2) .
C9 H9 0.9500 .
C48 C43 1.453(17) .
C48 C46 1.509(17) .
C48 C45 1.508(18) .
C48 C47 1.53(3) .
C2 H2 0.9500 .
C2 C1 1.422(14) .
C2 C3 1.421(15) .
C52 H52A 0.9850 .
C52 H52B 0.9849 .
C52 H52C 0.9850 .
C52 C49 1.528(11) .
C64 H64A 0.9800 .
C64 H64B 0.9800 .
C64 H64C 0.9800 .
C64 C63 1.509(17) .
C60 H60A 0.9800 .
C60 H60B 0.9800 .
C60 H60C 0.9800 .
C37 H37A 0.9806 .
C37 H37B 0.9806 .
C37 H37C 0.9806 .
C65 H65A 0.9801 .
C65 H65B 0.9801 .
C65 H65C 0.9801 .
C65 C63 1.461(17) .
C1 H1 0.9500 .
C1 N1 1.434(17) .
C61 H61A 0.9801 .
C61 H61B 0.9801 .
C61 H61C 0.9801 .
C12 C17 1.45(2) .
C31 C30 1.423(13) .
C17 H17A 0.9801 .
C17 H17B 0.9801 .
C17 H17C 0.9801 .
C30 C35 1.417(14) .
C15 C15 1.52(6) 7
C15 C14 1.420(15) .
C38 H38A 0.9809 .
C38 H38B 0.9809 .
C38 H38C 0.9810 .
C38 C35 1.448(15) .
N1 C5 1.424(15) .
N2 Co01 2.07(3) 13_454
N2 C6 1.419(13) .
C23 H23 0.9500 .
C23 C24 1.422(15) .
C6 H6 0.9500 .
C68 H68A 0.9800 .
C68 H68B 0.9800 .
C68 H68C 0.9800 .
C68 C67 1.51(3) .
O5 C67 1.24(3) .
C43 C44 1.39(2) .
C46 H46A 0.9801 .
C46 H46B 0.9801 .
C46 H46C 0.9801 .
C45 H45A 0.9801 .
C45 H45B 0.9801 .
C45 H45C 0.9801 .
C47 H47A 0.9801 .
C47 H47B 0.9801 .
C47 H47C 0.9801 .
C25 H25 0.9500 .
C25 N4 1.420(15) .
C25 C26 1.422(13) .
N3 C24 1.418(13) .
C49 C50 1.521(17) .
C63 C55 1.457(17) .
N4 Co02 2.13(4) 13_554
N4 C29 1.423(13) .
C3 C4 1.413(13) .
C24 H24 0.9500 .
C29 H29 0.9500 .
C50 H50A 0.9932 .
C50 H50B 0.9933 .
C50 H50C 0.9932 .
C34 C34 1.27(6) 15_545
C34 C35 1.423(13) .
C4 H4 0.9500 .
C4 C5 1.431(15) .
C5 H5 0.9500 .
C26 H26 0.9500 .
C44 H44 0.9500 .
C62 H62A 0.9801 .
C62 H62B 0.9801 .
C62 H62C 0.9801 .

loop_
_platon_squeeze_void_nr
_platon_squeeze_void_average_x
_platon_squeeze_void_average_y
_platon_squeeze_void_average_z
_platon_squeeze_void_volume
_platon_squeeze_void_count_electrons
_platon_squeeze_void_content
1 0.000 0.000 0.000 49 20 ' '
2 0.246 -0.082 -0.009 31283 9068 ' '
3 0.000 0.000 0.164 17 4 ' '
4 0.000 0.000 0.336 17 4 ' '
5 0.000 0.000 0.500 49 20 ' '
6 0.000 0.000 0.664 17 4 ' '
7 0.000 0.000 0.836 17 4 ' '
8 0.500 0.500 0.000 49 20 ' '
9 0.500 0.500 0.500 49 20 ' '
10 0.500 0.500 0.164 17 4 ' '
11 0.500 0.500 0.336 17 4 ' '
12 0.500 0.500 0.664 17 4 ' '
13 0.500 0.500 0.836 17 4 ' '
